data_4327448
loop_
_publ_author_name
'Guang Yang'
'Raphael G. Raptis'

_publ_section_title
;
 Supramolecular Assembly of Trimeric Gold(I) Pyrazolates through
 Aurophilic Attractions
;
_journal_name_full 'Inorganic Chemistry'
_journal_page_first 261
_journal_page_last 263
_journal_paper_doi 10.1021/ic026051+
_journal_volume 42
_journal_year 2003
_chemical_formula_sum 'C9 H9 Au3 N6'
_chemical_formula_weight 792.12
_chemical_name_systematic
; 
 ? 
;
_space_group_IT_number 14
_symmetry_cell_setting monoclinic
_symmetry_space_group_name_Hall '-P 2ybc'
_symmetry_space_group_name_H-M 'P 1 21/c 1'
_atom_sites_solution_hydrogens geom
_atom_sites_solution_primary direct
_atom_sites_solution_secondary difmap
_audit_creation_method SHELXL-97
_cell_angle_alpha 90.00
_cell_angle_beta 106.887(2)
_cell_angle_gamma 90.00
_cell_formula_units_Z 4
_cell_length_a 8.3362(8)
_cell_length_b 14.3827(14)
_cell_length_c 11.0556(10)
_cell_measurement_temperature 299(2)
_cell_volume 1268.4(2)
_computing_cell_refinement 'BRUKER SMART-NT V5.0'
_computing_data_collection 'BRUKER SMART-NT V5.0'
_computing_data_reduction 'BRUKER SAINT-NT V5/6.0'
_computing_molecular_graphics 'BRUKER SHELXTL-NT V5.1'
_computing_publication_material 'BRUKER SHELXTL-NT V5.1'
_computing_structure_refinement 'SHELXL-97 (Sheldrick, 1997)'
_computing_structure_solution 'SHELXS-97 (Sheldrick, 1990)'
_diffrn_ambient_temperature 298(2)
_diffrn_measured_fraction_theta_full 1.000
_diffrn_measured_fraction_theta_max 1.000
_diffrn_measurement_device_type 'Bruker AXS SMART CCD area detector'
_diffrn_measurement_method 'phi and omega scans'
_diffrn_radiation_monochromator graphite
_diffrn_radiation_source 'fine-focus sealed tube'
_diffrn_radiation_type MoK\a
_diffrn_radiation_wavelength 0.71073
_diffrn_reflns_av_R_equivalents 0.0458
_diffrn_reflns_av_sigmaI/netI 0.0327
_diffrn_reflns_limit_h_max 9
_diffrn_reflns_limit_h_min -9
_diffrn_reflns_limit_k_max 15
_diffrn_reflns_limit_k_min -13
_diffrn_reflns_limit_l_max 9
_diffrn_reflns_limit_l_min -12
_diffrn_reflns_number 5977
_diffrn_reflns_theta_full 23.24
_diffrn_reflns_theta_max 23.24
_diffrn_reflns_theta_min 2.39
_exptl_absorpt_coefficient_mu 34.604
_exptl_absorpt_correction_type semi-empirical
_exptl_crystal_colour colorless
_exptl_crystal_density_diffrn 4.148
_exptl_crystal_description prism
_exptl_crystal_F_000 1368
_exptl_crystal_size_max 0.14
_exptl_crystal_size_mid 0.12
_exptl_crystal_size_min 0.08
_refine_diff_density_max 0.858
_refine_diff_density_min -0.756
_refine_diff_density_rms 0.188
_refine_ls_extinction_coef 0.00171(8)
_refine_ls_extinction_expression Fc^*^=kFc[1+0.001xFc^2^\l^3^/sin(2\q)]^-1/4^
_refine_ls_extinction_method SHELXL
_refine_ls_goodness_of_fit_ref 1.037
_refine_ls_hydrogen_treatment mixed
_refine_ls_matrix_type full
_refine_ls_number_parameters 164
_refine_ls_number_reflns 1827
_refine_ls_number_restraints 0
_refine_ls_restrained_S_all 1.037
_refine_ls_R_factor_all 0.0255
_refine_ls_R_factor_gt 0.0216
_refine_ls_shift/su_max 0.001
_refine_ls_shift/su_mean 0.000
_refine_ls_structure_factor_coef Fsqd
_refine_ls_weighting_details 'calc w=1/[\s^2^(Fo^2^)+(0.0272P)^2^+0.0000P] where P=(Fo^2^+2Fc^2^)/3'
_refine_ls_weighting_scheme calc
_refine_ls_wR_factor_gt 0.0489
_refine_ls_wR_factor_ref 0.0501
_reflns_number_gt 1654
_reflns_number_total 1827
_reflns_threshold_expression >2sigma(I)
_cod_data_source_file ic0260512B_s1_1.cif
_cod_data_source_block '[Au(mu-pz)]3'
_cod_database_code 4327448

loop_
_symmetry_equiv_pos_as_xyz
'x, y, z'
'-x, y+1/2, -z+1/2'
'-x, -y, -z'
'x, -y-1/2, z-1/2'

loop_
_atom_site_label
_atom_site_type_symbol
_atom_site_fract_x
_atom_site_fract_y
_atom_site_fract_z
_atom_site_U_iso_or_equiv
_atom_site_adp_type
_atom_site_occupancy
_atom_site_symmetry_multiplicity
_atom_site_calc_flag
_atom_site_refinement_flags
Au1 Au 1.05408(4) 0.71641(2) 0.15577(3) 0.03117(13) Uani 1 1 d .
Au2 Au 0.79221(4) 0.55922(2) -0.03251(3) 0.03171(13) Uani 1 1 d .
Au3 Au 1.12337(4) 0.64342(2) -0.11474(3) 0.02976(13) Uani 1 1 d .
C1 C 0.8141(11) 0.6717(7) 0.3094(9) 0.047(2) Uani 1 1 d .
H1 H 0.8644 0.7118 0.3755 0.056 Uiso 1 1 calc R
C2 C 0.6834(11) 0.6127(7) 0.3084(8) 0.043(2) Uani 1 1 d .
H2 H 0.6313 0.6041 0.3714 0.052 Uiso 1 1 calc R
C3 C 0.6481(10) 0.5698(6) 0.1929(8) 0.037(2) Uani 1 1 d .
H3 H 0.5631 0.5265 0.1621 0.044 Uiso 1 1 calc R
C4 C 0.7379(11) 0.4691(6) -0.2921(8) 0.041(2) Uani 1 1 d .
H4 H 0.6461 0.4329 -0.2905 0.049 Uiso 1 1 calc R
C5 C 0.8064(11) 0.4750(7) -0.3912(8) 0.042(2) Uani 1 1 d .
H5 H 0.7705 0.4448 -0.4688 0.050 Uiso 1 1 calc R
C6 C 0.9383(11) 0.5347(6) -0.3510(8) 0.040(2) Uani 1 1 d .
H6 H 1.0093 0.5520 -0.3982 0.048 Uiso 1 1 calc R
C7 C 1.4419(10) 0.7576(6) 0.0040(8) 0.039(2) Uani 1 1 d .
H7 H 1.4953 0.7436 -0.0568 0.047 Uiso 1 1 calc R
C8 C 1.5034(11) 0.8154(6) 0.1051(8) 0.039(2) Uani 1 1 d .
H8 H 1.6054 0.8467 0.1279 0.047 Uiso 1 1 calc R
C9 C 1.3820(10) 0.8168(6) 0.1648(8) 0.036(2) Uani 1 1 d .
H9 H 1.3873 0.8518 0.2366 0.043 Uiso 1 1 calc R
N1 N 0.8590(8) 0.6639(5) 0.2040(6) 0.0334(16) Uani 1 1 d .
N2 N 0.7566(8) 0.6000(5) 0.1299(6) 0.0294(15) Uani 1 1 d .
N3 N 0.8258(8) 0.5241(5) -0.1985(6) 0.0282(15) Uani 1 1 d .
N4 N 0.9511(8) 0.5646(5) -0.2361(6) 0.0325(16) Uani 1 1 d .
N5 N 1.2926(8) 0.7244(5) 0.0063(6) 0.0326(16) Uani 1 1 d .
N6 N 1.2557(8) 0.7622(5) 0.1079(6) 0.0302(15) Uani 1 1 d .

loop_
_atom_site_aniso_label
_atom_site_aniso_U_11
_atom_site_aniso_U_22
_atom_site_aniso_U_33
_atom_site_aniso_U_23
_atom_site_aniso_U_13
_atom_site_aniso_U_12
Au1 0.0334(2) 0.0327(2) 0.0301(2) -0.00088(13) 0.01346(15) -0.00368(14)
Au2 0.0337(2) 0.0350(2) 0.0281(2) -0.00129(13) 0.01161(15) -0.00280(14)
Au3 0.0325(2) 0.0298(2) 0.0281(2) -0.00259(13) 0.01070(15) -0.00465(14)
C1 0.035(5) 0.065(7) 0.040(6) -0.002(5) 0.010(4) -0.008(5)
C2 0.040(5) 0.060(6) 0.034(5) 0.002(5) 0.018(4) -0.013(5)
C3 0.029(5) 0.038(5) 0.044(5) 0.000(4) 0.010(4) -0.006(4)
C4 0.030(5) 0.045(5) 0.047(6) -0.005(5) 0.012(4) 0.001(4)
C5 0.049(6) 0.049(6) 0.029(5) -0.010(4) 0.016(4) -0.001(5)
C6 0.043(5) 0.041(5) 0.038(5) -0.006(4) 0.018(4) -0.004(5)
C7 0.036(5) 0.039(5) 0.048(6) 0.001(4) 0.020(4) -0.009(4)
C8 0.034(5) 0.042(5) 0.038(5) 0.001(4) 0.007(4) -0.014(4)
C9 0.039(5) 0.033(5) 0.029(5) 0.001(4) 0.001(4) -0.007(4)
N1 0.030(4) 0.040(4) 0.036(4) 0.000(3) 0.020(3) -0.006(3)
N2 0.033(4) 0.035(4) 0.023(3) -0.002(3) 0.013(3) -0.006(3)
N3 0.028(4) 0.034(4) 0.021(4) 0.000(3) 0.006(3) -0.002(3)
N4 0.039(4) 0.029(4) 0.029(4) -0.005(3) 0.009(3) -0.001(3)
N5 0.038(4) 0.034(4) 0.027(4) -0.002(3) 0.011(3) 0.001(3)
N6 0.028(3) 0.036(4) 0.028(4) 0.000(3) 0.011(3) -0.010(3)

loop_
_atom_type_symbol
_atom_type_description
_atom_type_scat_dispersion_real
_atom_type_scat_dispersion_imag
_atom_type_scat_source
C C 0.0033 0.0016 'International Tables Vol C Tables 4.2.6.8 and 6.1.1.4'
H H 0.0000 0.0000 'International Tables Vol C Tables 4.2.6.8 and 6.1.1.4'
N N 0.0061 0.0033 'International Tables Vol C Tables 4.2.6.8 and 6.1.1.4'
Au Au -2.0133 8.8022 'International Tables Vol C Tables 4.2.6.8 and 6.1.1.4'

loop_
_geom_angle_atom_site_label_1
_geom_angle_atom_site_label_2
_geom_angle_atom_site_label_3
_geom_angle
_geom_angle_site_symmetry_1
_geom_angle_site_symmetry_3
N1 Au1 N6 176.9(3) . .
N1 Au1 Au3 89.99(19) . 4_576
N6 Au1 Au3 91.75(18) . 4_576
N1 Au1 Au3 118.73(19) . .
N6 Au1 Au3 59.86(18) . .
Au3 Au1 Au3 150.672(13) 4_576 .
N1 Au1 Au2 59.04(19) . .
N6 Au1 Au2 119.52(18) . .
Au3 Au1 Au2 148.280(13) 4_576 .
Au3 Au1 Au2 59.698(10) . .
N2 Au2 N3 177.4(3) . .
N2 Au2 Au3 83.22(19) . 3_765
N3 Au2 Au3 99.35(19) . 3_765
N2 Au2 Au3 119.05(18) . .
N3 Au2 Au3 59.98(18) . .
Au3 Au2 Au3 112.009(11) 3_765 .
N2 Au2 Au1 59.33(18) . .
N3 Au2 Au1 119.57(18) . .
Au3 Au2 Au1 106.086(13) 3_765 .
Au3 Au2 Au1 59.748(10) . .
N4 Au3 N5 178.9(3) . .
N4 Au3 Au1 84.00(19) . 4_575
N5 Au3 Au1 95.41(18) . 4_575
N4 Au3 Au2 80.79(19) . 3_765
N5 Au3 Au2 100.06(18) . 3_765
Au1 Au3 Au2 156.800(13) 4_575 3_765
N4 Au3 Au2 59.63(19) . .
N5 Au3 Au2 119.99(19) . .
Au1 Au3 Au2 118.200(13) 4_575 .
Au2 Au3 Au2 67.991(11) 3_765 .
N4 Au3 Au1 119.65(19) . .
N5 Au3 Au1 59.83(19) . .
Au1 Au3 Au1 118.345(12) 4_575 .
Au2 Au3 Au1 84.535(11) 3_765 .
Au2 Au3 Au1 60.555(10) . .
N1 C1 C2 111.4(8) . .
C3 C2 C1 103.9(8) . .
N2 C3 C2 109.7(7) . .
N3 C4 C5 108.5(8) . .
C6 C5 C4 105.1(8) . .
N4 C6 C5 110.6(8) . .
N5 C7 C8 109.3(8) . .
C9 C8 C7 104.5(8) . .
N6 C9 C8 111.3(8) . .
C1 N1 N2 107.3(7) . .
C1 N1 Au1 131.4(6) . .
N2 N1 Au1 120.8(5) . .
N1 N2 C3 107.6(6) . .
N1 N2 Au2 120.8(5) . .
C3 N2 Au2 131.4(6) . .
C4 N3 N4 108.2(6) . .
C4 N3 Au2 131.9(6) . .
N4 N3 Au2 119.7(5) . .
C6 N4 N3 107.5(7) . .
C6 N4 Au3 132.2(6) . .
N3 N4 Au3 120.1(5) . .
C7 N5 N6 107.9(7) . .
C7 N5 Au3 132.1(6) . .
N6 N5 Au3 119.8(5) . .
C9 N6 N5 107.0(7) . .
C9 N6 Au1 132.9(6) . .
N5 N6 Au1 119.5(5) . .

loop_
_geom_bond_atom_site_label_1
_geom_bond_atom_site_label_2
_geom_bond_distance
_geom_bond_site_symmetry_2
Au1 N1 2.000(6) .
Au1 N6 2.014(6) .
Au1 Au3 3.1596(5) 4_576
Au1 Au3 3.3740(5) .
Au1 Au2 3.4014(5) .
Au2 N2 1.992(6) .
Au2 N3 2.000(6) .
Au2 Au3 3.3128(5) 3_765
Au2 Au3 3.3723(5) .
Au3 N4 2.007(6) .
Au3 N5 2.010(7) .
Au3 Au1 3.1596(5) 4_575
Au3 Au2 3.3128(5) 3_765
C1 N1 1.328(10) .
C1 C2 1.378(12) .
C2 C3 1.372(12) .
C3 N2 1.362(10) .
C4 N3 1.339(10) .
C4 C5 1.378(11) .
C5 C6 1.364(12) .
C6 N4 1.315(10) .
C7 N5 1.340(10) .
C7 C8 1.367(12) .
C8 C9 1.360(12) .
C9 N6 1.317(10) .
N1 N2 1.357(9) .
N3 N4 1.362(9) .
N5 N6 1.361(9) .
